data_4079372
loop_
_publ_author_name
'Elkin, Tatyana'
'Aharonovich, Sinai'
'Botoshansky, Mark'
'Eisen, Moris S.'

_publ_section_title
;
 Synthesis and Characterization of Group 4 Fluorinated Bis(amidinates) and
 Their Reactivity in the Formation of Elastomeric Polypropylene
;
_journal_issue 21
_journal_name_full Organometallics
_journal_page_first 7404
_journal_paper_doi 10.1021/om300702s
_journal_volume 31
_journal_year 2012
_chemical_formula_sum 'C36 H46 N6 Ti'
_chemical_formula_weight 610.69
_chemical_name_common 'Moris-247 (Tatiana)'
_chemical_name_systematic
; 
 ? 
;
_space_group_IT_number 14
_symmetry_cell_setting monoclinic
_symmetry_space_group_name_Hall '-P 2ybc'
_symmetry_space_group_name_H-M 'P 1 21/c 1'
_atom_sites_solution_hydrogens geom
_atom_sites_solution_primary direct
_atom_sites_solution_secondary difmap
_audit_creation_method SHELXL-97
_cell_angle_alpha 90.00
_cell_angle_beta 98.81(3)
_cell_angle_gamma 90.00
_cell_formula_units_Z 4
_cell_length_a 16.370(3)
_cell_length_b 10.527(2)
_cell_length_c 20.018(4)
_cell_measurement_reflns_used 19688
_cell_measurement_temperature 293(2)
_cell_measurement_theta_max 25.33
_cell_measurement_theta_min 2.06
_cell_volume 3408.9(12)
_computing_cell_refinement 'DENZO HKL2000 (Otwinowski & Minor 1997)'
_computing_data_collection 'Collect (Nonius, 2006)'
_computing_data_reduction 'DENZO HKL2000 (Otwinowski & Minor 1997)'
_computing_molecular_graphics 'TEXSAN  (MSC, 1999)'
_computing_structure_refinement 'SHELXL-97 (Sheldrick, 1997)'
_computing_structure_solution 'SHELXS-97 (Sheldrick, 1997)'
_diffrn_ambient_temperature 293(2)
_diffrn_measured_fraction_theta_full 0.982
_diffrn_measured_fraction_theta_max 0.982
_diffrn_measurement_device_type 'Nonius kappaCCD'
_diffrn_measurement_method 'phi- and omega-scans'
_diffrn_radiation_monochromator graphite
_diffrn_radiation_source 'fine-focus sealed tube'
_diffrn_radiation_type MoK\a
_diffrn_radiation_wavelength 0.71073
_diffrn_reflns_av_R_equivalents 0.0630
_diffrn_reflns_av_sigmaI/netI 0.0396
_diffrn_reflns_limit_h_max 19
_diffrn_reflns_limit_h_min 0
_diffrn_reflns_limit_k_max 11
_diffrn_reflns_limit_k_min 0
_diffrn_reflns_limit_l_max 23
_diffrn_reflns_limit_l_min -23
_diffrn_reflns_number 19688
_diffrn_reflns_theta_full 25.02
_diffrn_reflns_theta_max 25.02
_diffrn_reflns_theta_min 2.06
_diffrn_standards_number 0
_exptl_absorpt_coefficient_mu 0.284
_exptl_absorpt_correction_type none
_exptl_crystal_colour red
_exptl_crystal_density_diffrn 1.190
_exptl_crystal_density_method 'not measured'
_exptl_crystal_description prism
_exptl_crystal_F_000 1304
_exptl_crystal_size_max 0.50
_exptl_crystal_size_mid 0.40
_exptl_crystal_size_min 0.35
_refine_diff_density_max 0.483
_refine_diff_density_min -0.341
_refine_diff_density_rms 0.040
_refine_ls_extinction_method none
_refine_ls_goodness_of_fit_ref 1.056
_refine_ls_hydrogen_treatment constr
_refine_ls_matrix_type full
_refine_ls_number_parameters 388
_refine_ls_number_reflns 5917
_refine_ls_number_restraints 0
_refine_ls_restrained_S_all 1.056
_refine_ls_R_factor_all 0.0736
_refine_ls_R_factor_gt 0.0509
_refine_ls_shift/su_max 0.000
_refine_ls_shift/su_mean 0.000
_refine_ls_structure_factor_coef Fsqd
_refine_ls_weighting_details 'calc w=1/[\s^2^(Fo^2^)+(0.0736P)^2^+1.0684P] where P=(Fo^2^+2Fc^2^)/3'
_refine_ls_weighting_scheme calc
_refine_ls_wR_factor_gt 0.1310
_refine_ls_wR_factor_ref 0.1398
_reflns_number_gt 4473
_reflns_number_total 5917
_reflns_threshold_expression >2sigma(I)
_cod_data_source_file om300702s_si_002.cif
_cod_data_source_block Moris-247
_cod_depositor_comments
;
The following automatic conversions were performed:

'_symmetry_cell_setting' value 'Monoclinic' changed to 'monoclinic'
according to /home/saulius/struct/CIF-dictionaries/cif_core.dic
dictionary named 'cif_core.dic' version 2.4.2 from 2011-04-26.

Automatic conversion script
Id: cif_fix_values 1891 2012-01-12 08:04:46Z andrius 
;
_cod_original_cell_volume 3408.9(11)
_cod_original_sg_symbol_H-M 'P 21/c'
_cod_database_code 4079372

loop_
_symmetry_equiv_pos_as_xyz
'x, y, z'
'-x, y+1/2, -z+1/2'
'-x, -y, -z'
'x, -y-1/2, z-1/2'

loop_
_atom_site_label
_atom_site_type_symbol
_atom_site_fract_x
_atom_site_fract_y
_atom_site_fract_z
_atom_site_U_iso_or_equiv
_atom_site_adp_type
_atom_site_occupancy
_atom_site_symmetry_multiplicity
_atom_site_calc_flag
_atom_site_refinement_flags
Ti1 Ti 0.24000(2) 0.19902(3) 0.38431(2) 0.04009(16) Uani 1 1 d .
N1 N 0.12371(11) 0.28505(16) 0.38179(10) 0.0399(4) Uani 1 1 d .
N2 N 0.23015(11) 0.40472(17) 0.37534(10) 0.0442(5) Uani 1 1 d .
N3 N 0.24307(12) 0.21239(18) 0.27392(11) 0.0492(5) Uani 1 1 d .
N4 N 0.35365(12) 0.19731(18) 0.34880(11) 0.0497(5) Uani 1 1 d .
N5 N 0.19776(12) 0.03166(18) 0.37370(12) 0.0541(6) Uani 1 1 d .
N6 N 0.28298(14) 0.19937(19) 0.47798(11) 0.0555(6) Uani 1 1 d .
C1 C 0.15019(14) 0.4045(2) 0.37624(11) 0.0391(5) Uani 1 1 d .
C2 C 0.09540(14) 0.5192(2) 0.37795(12) 0.0430(5) Uani 1 1 d .
H2 H 0.0419 0.4889 0.3877 0.052 Uiso 1 1 calc R
C3 C 0.0795(2) 0.5899(3) 0.31164(15) 0.0735(9) Uani 1 1 d .
H3A H 0.0447 0.6618 0.3160 0.110 Uiso 1 1 calc R
H3B H 0.0527 0.5344 0.2770 0.110 Uiso 1 1 calc R
H3C H 0.1311 0.6184 0.2997 0.110 Uiso 1 1 calc R
C4 C 0.13036(18) 0.6080(2) 0.43503(16) 0.0654(8) Uani 1 1 d .
H4A H 0.0946 0.6801 0.4355 0.098 Uiso 1 1 calc R
H4B H 0.1843 0.6361 0.4283 0.098 Uiso 1 1 calc R
H4C H 0.1343 0.5638 0.4774 0.098 Uiso 1 1 calc R
C5 C 0.04182(13) 0.2498(2) 0.38570(11) 0.0384(5) Uani 1 1 d .
C6 C 0.02566(15) 0.1745(2) 0.43852(13) 0.0469(6) Uani 1 1 d .
H6 H 0.0689 0.1515 0.4721 0.056 Uiso 1 1 calc R
C7 C -0.05269(16) 0.1326(3) 0.44266(15) 0.0582(7) Uani 1 1 d .
H7 H -0.0620 0.0825 0.4790 0.070 Uiso 1 1 calc R
C8 C -0.11733(15) 0.1640(3) 0.39371(15) 0.0578(7) Uani 1 1 d .
H8 H -0.1706 0.1359 0.3964 0.069 Uiso 1 1 calc R
C9 C -0.10206(16) 0.2374(3) 0.34086(14) 0.0557(7) Uani 1 1 d .
H9 H -0.1455 0.2594 0.3072 0.067 Uiso 1 1 calc R
C10 C -0.02370(15) 0.2793(2) 0.33648(13) 0.0488(6) Uani 1 1 d .
H10 H -0.0147 0.3284 0.2997 0.059 Uiso 1 1 calc R
C11 C 0.27831(15) 0.5075(2) 0.35796(15) 0.0513(6) Uani 1 1 d .
C12 C 0.33311(17) 0.5696(2) 0.40687(18) 0.0666(8) Uani 1 1 d .
H12 H 0.3362 0.5469 0.4521 0.080 Uiso 1 1 calc R
C13 C 0.38327(19) 0.6653(3) 0.3886(3) 0.0854(11) Uani 1 1 d .
H13 H 0.4197 0.7066 0.4218 0.102 Uiso 1 1 calc R
C14 C 0.3801(2) 0.6995(3) 0.3232(3) 0.0933(13) Uani 1 1 d .
H14 H 0.4138 0.7644 0.3115 0.112 Uiso 1 1 calc R
C15 C 0.3274(2) 0.6387(3) 0.2745(2) 0.0873(11) Uani 1 1 d .
H15 H 0.3250 0.6621 0.2294 0.105 Uiso 1 1 calc R
C16 C 0.27717(18) 0.5417(3) 0.29190(17) 0.0659(8) Uani 1 1 d .
H16 H 0.2422 0.4993 0.2581 0.079 Uiso 1 1 calc R
C17 C 0.32363(16) 0.2024(2) 0.28328(14) 0.0494(6) Uani 1 1 d .
C18 C 0.37461(19) 0.1964(3) 0.22584(18) 0.0704(8) Uani 1 1 d .
H18 H 0.3321 0.1819 0.1865 0.085 Uiso 1 1 calc R
C19 C 0.4103(3) 0.3170(3) 0.2087(2) 0.0992(13) Uani 1 1 d .
H19A H 0.3702 0.3835 0.2091 0.149 Uiso 1 1 calc R
H19B H 0.4259 0.3112 0.1645 0.149 Uiso 1 1 calc R
H19C H 0.4582 0.3357 0.2413 0.149 Uiso 1 1 calc R
C20 C 0.4263(2) 0.0799(3) 0.22626(19) 0.0853(10) Uani 1 1 d .
H20A H 0.3950 0.0075 0.2369 0.128 Uiso 1 1 calc R
H20B H 0.4748 0.0886 0.2596 0.128 Uiso 1 1 calc R
H20C H 0.4425 0.0685 0.1825 0.128 Uiso 1 1 calc R
C21 C 0.19275(15) 0.1915(2) 0.21210(13) 0.0484(6) Uani 1 1 d .
C22 C 0.19416(18) 0.0772(2) 0.17776(14) 0.0591(7) Uani 1 1 d .
H22 H 0.2291 0.0125 0.1963 0.071 Uiso 1 1 calc R
C23 C 0.14502(19) 0.0586(3) 0.11718(15) 0.0661(8) Uani 1 1 d .
H23 H 0.1474 -0.0181 0.0945 0.079 Uiso 1 1 calc R
C24 C 0.09211(18) 0.1523(3) 0.08950(15) 0.0658(8) Uani 1 1 d .
H24 H 0.0596 0.1403 0.0476 0.079 Uiso 1 1 calc R
C25 C 0.08768(17) 0.2629(3) 0.12393(15) 0.0644(8) Uani 1 1 d .
H25 H 0.0509 0.3258 0.1059 0.077 Uiso 1 1 calc R
C26 C 0.13674(16) 0.2828(2) 0.18494(14) 0.0557(7) Uani 1 1 d .
H26 H 0.1323 0.3584 0.2082 0.067 Uiso 1 1 calc R
C27 C 0.43803(15) 0.2005(2) 0.37647(14) 0.0516(6) Uani 1 1 d .
C28 C 0.48423(17) 0.3107(3) 0.37883(15) 0.0621(7) Uani 1 1 d .
H28 H 0.4597 0.3854 0.3608 0.074 Uiso 1 1 calc R
C29 C 0.56605(19) 0.3110(3) 0.40751(18) 0.0789(9) Uani 1 1 d .
H29 H 0.5970 0.3852 0.4078 0.095 Uiso 1 1 calc R
C30 C 0.6022(2) 0.2023(4) 0.4357(2) 0.0885(11) Uani 1 1 d .
H30 H 0.6577 0.2020 0.4546 0.106 Uiso 1 1 calc R
C31 C 0.5560(2) 0.0945(3) 0.4357(2) 0.0888(11) Uani 1 1 d .
H31 H 0.5802 0.0211 0.4557 0.107 Uiso 1 1 calc R
C32 C 0.47508(17) 0.0929(3) 0.40698(17) 0.0714(9) Uani 1 1 d .
H32 H 0.4444 0.0187 0.4079 0.086 Uiso 1 1 calc R
C33 C 0.12403(17) -0.0101(3) 0.33059(15) 0.0660(8) Uani 1 1 d .
H33A H 0.0943 0.0624 0.3105 0.099 Uiso 1 1 calc R
H33B H 0.0897 -0.0565 0.3569 0.099 Uiso 1 1 calc R
H33C H 0.1389 -0.0639 0.2957 0.099 Uiso 1 1 calc R
C34 C 0.2444(2) -0.0758(3) 0.4050(2) 0.0995(13) Uani 1 1 d .
H34A H 0.2929 -0.0456 0.4338 0.149 Uiso 1 1 calc R
H34B H 0.2605 -0.1296 0.3706 0.149 Uiso 1 1 calc R
H34C H 0.2107 -0.1230 0.4315 0.149 Uiso 1 1 calc R
C35 C 0.24919(18) 0.1267(3) 0.52896(15) 0.0763(9) Uani 1 1 d .
H35A H 0.2065 0.0714 0.5074 0.114 Uiso 1 1 calc R
H35B H 0.2265 0.1837 0.5587 0.114 Uiso 1 1 calc R
H35C H 0.2923 0.0770 0.5545 0.114 Uiso 1 1 calc R
C36 C 0.3476(2) 0.2837(3) 0.50869(16) 0.0736(9) Uani 1 1 d .
H36A H 0.3691 0.3304 0.4741 0.110 Uiso 1 1 calc R
H36B H 0.3911 0.2349 0.5342 0.110 Uiso 1 1 calc R
H36C H 0.3254 0.3418 0.5382 0.110 Uiso 1 1 calc R

loop_
_atom_site_aniso_label
_atom_site_aniso_U_11
_atom_site_aniso_U_22
_atom_site_aniso_U_33
_atom_site_aniso_U_23
_atom_site_aniso_U_13
_atom_site_aniso_U_12
Ti1 0.0370(2) 0.0325(2) 0.0527(3) 0.00181(17) 0.01275(19) 0.00260(16)
N1 0.0399(10) 0.0322(10) 0.0494(12) 0.0012(8) 0.0122(9) 0.0022(8)
N2 0.0416(11) 0.0328(10) 0.0595(13) -0.0010(9) 0.0117(9) -0.0022(8)
N3 0.0424(12) 0.0542(12) 0.0535(13) -0.0049(10) 0.0156(10) -0.0031(9)
N4 0.0375(11) 0.0482(12) 0.0657(15) -0.0033(10) 0.0149(10) 0.0025(8)
N5 0.0482(12) 0.0350(11) 0.0831(16) 0.0004(10) 0.0234(11) 0.0014(9)
N6 0.0540(13) 0.0595(13) 0.0535(13) 0.0095(10) 0.0098(10) 0.0140(10)
C1 0.0428(13) 0.0347(12) 0.0413(13) -0.0005(9) 0.0109(10) 0.0005(9)
C2 0.0446(13) 0.0353(12) 0.0517(14) 0.0012(10) 0.0152(11) 0.0033(10)
C3 0.083(2) 0.0665(18) 0.075(2) 0.0203(15) 0.0269(17) 0.0357(16)
C4 0.0656(18) 0.0466(15) 0.087(2) -0.0209(14) 0.0203(15) -0.0001(12)
C5 0.0400(12) 0.0313(11) 0.0454(14) -0.0049(10) 0.0110(10) 0.0028(9)
C6 0.0447(14) 0.0456(13) 0.0508(15) 0.0053(11) 0.0081(11) -0.0013(10)
C7 0.0538(16) 0.0573(16) 0.0665(18) 0.0103(13) 0.0188(14) -0.0057(12)
C8 0.0379(14) 0.0571(15) 0.080(2) -0.0074(14) 0.0132(14) -0.0086(11)
C9 0.0436(14) 0.0567(15) 0.0637(18) -0.0053(13) -0.0012(12) 0.0013(12)
C10 0.0508(15) 0.0487(14) 0.0468(15) 0.0034(11) 0.0069(12) 0.0032(11)
C11 0.0434(14) 0.0326(12) 0.082(2) -0.0018(12) 0.0228(13) 0.0037(10)
C12 0.0523(16) 0.0454(15) 0.102(2) -0.0094(15) 0.0111(16) -0.0045(12)
C13 0.0484(17) 0.0474(17) 0.163(4) -0.016(2) 0.023(2) -0.0082(13)
C14 0.066(2) 0.0482(19) 0.179(5) 0.003(2) 0.062(3) -0.0086(15)
C15 0.092(3) 0.060(2) 0.123(3) 0.014(2) 0.060(2) -0.0014(18)
C16 0.0683(18) 0.0502(16) 0.085(2) 0.0028(14) 0.0305(16) -0.0040(13)
C17 0.0510(15) 0.0390(13) 0.0623(18) -0.0057(11) 0.0216(13) -0.0010(10)
C18 0.0641(18) 0.071(2) 0.086(2) -0.0099(16) 0.0426(17) -0.0011(14)
C19 0.120(3) 0.084(2) 0.111(3) 0.021(2) 0.072(3) 0.018(2)
C20 0.089(2) 0.075(2) 0.104(3) -0.0113(18) 0.051(2) 0.0145(17)
C21 0.0464(14) 0.0547(15) 0.0471(14) -0.0004(12) 0.0171(11) -0.0082(11)
C22 0.0662(17) 0.0520(16) 0.0599(18) -0.0024(13) 0.0115(14) -0.0065(12)
C23 0.079(2) 0.0621(18) 0.0586(18) -0.0074(14) 0.0158(16) -0.0231(15)
C24 0.0637(18) 0.083(2) 0.0517(17) 0.0049(16) 0.0116(14) -0.0241(16)
C25 0.0519(16) 0.083(2) 0.0603(19) 0.0167(16) 0.0137(14) -0.0003(14)
C26 0.0496(15) 0.0590(16) 0.0630(18) 0.0002(13) 0.0230(13) -0.0008(12)
C27 0.0414(14) 0.0522(15) 0.0633(17) 0.0008(12) 0.0142(12) 0.0035(11)
C28 0.0525(16) 0.0571(17) 0.075(2) 0.0106(14) 0.0039(14) -0.0018(12)
C29 0.0576(19) 0.086(2) 0.088(2) 0.0127(18) -0.0065(16) -0.0161(16)
C30 0.0460(17) 0.111(3) 0.104(3) 0.018(2) -0.0025(17) 0.0038(18)
C31 0.058(2) 0.082(2) 0.125(3) 0.026(2) 0.0093(19) 0.0221(17)
C32 0.0515(17) 0.0525(16) 0.112(3) 0.0100(16) 0.0197(17) 0.0086(12)
C33 0.0706(19) 0.0449(15) 0.087(2) -0.0163(14) 0.0271(16) -0.0095(13)
C34 0.072(2) 0.0391(17) 0.186(4) 0.010(2) 0.014(2) 0.0108(14)
C35 0.0533(17) 0.112(3) 0.066(2) 0.0281(18) 0.0169(15) 0.0236(17)
C36 0.080(2) 0.073(2) 0.0633(19) -0.0055(15) -0.0028(16) 0.0008(16)

loop_
_atom_type_symbol
_atom_type_description
_atom_type_scat_dispersion_real
_atom_type_scat_dispersion_imag
_atom_type_scat_source
Ti Ti 0.2776 0.4457 'International Tables Vol C Tables 4.2.6.8 and 6.1.1.4'
N N 0.0061 0.0033 'International Tables Vol C Tables 4.2.6.8 and 6.1.1.4'
C C 0.0033 0.0016 'International Tables Vol C Tables 4.2.6.8 and 6.1.1.4'
H H 0.0000 0.0000 'International Tables Vol C Tables 4.2.6.8 and 6.1.1.4'

loop_
_geom_angle_atom_site_label_1
_geom_angle_atom_site_label_2
_geom_angle_atom_site_label_3
_geom_angle
N5 Ti1 N6 100.74(10)
N5 Ti1 N4 106.42(8)
N6 Ti1 N4 96.97(10)
N5 Ti1 N1 94.84(8)
N6 Ti1 N1 102.71(9)
N4 Ti1 N1 147.71(8)
N5 Ti1 N2 153.58(8)
N6 Ti1 N2 95.22(8)
N4 Ti1 N2 92.24(7)
N1 Ti1 N2 60.92(7)
N5 Ti1 N3 90.62(9)
N6 Ti1 N3 156.95(9)
N4 Ti1 N3 60.38(8)
N1 Ti1 N3 96.15(8)
N2 Ti1 N3 82.40(7)
N5 Ti1 C1 124.93(8)
N6 Ti1 C1 100.35(8)
N4 Ti1 C1 120.59(7)
N1 Ti1 C1 30.75(7)
N2 Ti1 C1 30.16(7)
N3 Ti1 C1 89.10(7)
N5 Ti1 C17 98.73(8)
N6 Ti1 C17 127.30(9)
N4 Ti1 C17 30.37(8)
N1 Ti1 C17 123.78(8)
N2 Ti1 C17 87.90(7)
N3 Ti1 C17 30.05(8)
C1 Ti1 C17 107.36(7)
C1 N1 C5 125.16(18)
C1 N1 Ti1 95.91(14)
C5 N1 Ti1 138.91(14)
C1 N2 C11 126.91(19)
C1 N2 Ti1 93.34(13)
C11 N2 Ti1 138.13(15)
C17 N3 C21 124.1(2)
C17 N3 Ti1 91.63(16)
C21 N3 Ti1 140.52(16)
C17 N4 C27 125.4(2)
C17 N4 Ti1 96.97(15)
C27 N4 Ti1 137.45(18)
C33 N5 C34 111.0(2)
C33 N5 Ti1 127.53(17)
C34 N5 Ti1 121.17(19)
C36 N6 C35 111.0(2)
C36 N6 Ti1 123.92(19)
C35 N6 Ti1 124.7(2)
N2 C1 N1 109.84(18)
N2 C1 C2 126.63(19)
N1 C1 C2 123.3(2)
N2 C1 Ti1 56.50(11)
N1 C1 Ti1 53.34(11)
C2 C1 Ti1 174.35(16)
C3 C2 C1 113.4(2)
C3 C2 C4 110.7(2)
C1 C2 C4 110.7(2)
C3 C2 H2 107.2
C1 C2 H2 107.2
C4 C2 H2 107.2
C2 C3 H3A 109.5
C2 C3 H3B 109.5
H3A C3 H3B 109.5
C2 C3 H3C 109.5
H3A C3 H3C 109.5
H3B C3 H3C 109.5
C2 C4 H4A 109.5
C2 C4 H4B 109.5
H4A C4 H4B 109.5
C2 C4 H4C 109.5
H4A C4 H4C 109.5
H4B C4 H4C 109.5
C10 C5 C6 117.3(2)
C10 C5 N1 123.1(2)
C6 C5 N1 119.4(2)
C7 C6 C5 121.5(2)
C7 C6 H6 119.3
C5 C6 H6 119.3
C8 C7 C6 120.5(3)
C8 C7 H7 119.8
C6 C7 H7 119.8
C9 C8 C7 118.6(2)
C9 C8 H8 120.7
C7 C8 H8 120.7
C8 C9 C10 121.1(2)
C8 C9 H9 119.5
C10 C9 H9 119.5
C9 C10 C5 121.1(2)
C9 C10 H10 119.5
C5 C10 H10 119.5
C16 C11 C12 118.0(3)
C16 C11 N2 120.9(2)
C12 C11 N2 120.8(3)
C13 C12 C11 120.2(3)
C13 C12 H12 119.9
C11 C12 H12 119.9
C14 C13 C12 120.9(4)
C14 C13 H13 119.5
C12 C13 H13 119.5
C13 C14 C15 119.7(3)
C13 C14 H14 120.2
C15 C14 H14 120.2
C14 C15 C16 120.1(4)
C14 C15 H15 119.9
C16 C15 H15 119.9
C11 C16 C15 121.0(3)
C11 C16 H16 119.5
C15 C16 H16 119.5
N3 C17 N4 110.9(2)
N3 C17 C18 123.6(3)
N4 C17 C18 125.5(2)
N3 C17 Ti1 58.32(14)
N4 C17 Ti1 52.66(12)
C18 C17 Ti1 176.44(18)
C19 C18 C20 118.0(3)
C19 C18 C17 115.2(2)
C20 C18 C17 114.0(3)
C19 C18 H18 102.0
C20 C18 H18 102.0
C17 C18 H18 102.0
C18 C19 H19A 109.5
C18 C19 H19B 109.5
H19A C19 H19B 109.5
C18 C19 H19C 109.5
H19A C19 H19C 109.5
H19B C19 H19C 109.5
C18 C20 H20A 109.5
C18 C20 H20B 109.5
H20A C20 H20B 109.5
C18 C20 H20C 109.5
H20A C20 H20C 109.5
H20B C20 H20C 109.5
C26 C21 C22 118.0(3)
C26 C21 N3 120.4(2)
C22 C21 N3 121.6(2)
C23 C22 C21 120.9(3)
C23 C22 H22 119.6
C21 C22 H22 119.6
C22 C23 C24 120.4(3)
C22 C23 H23 119.8
C24 C23 H23 119.8
C25 C24 C23 119.3(3)
C25 C24 H24 120.3
C23 C24 H24 120.3
C24 C25 C26 120.9(3)
C24 C25 H25 119.6
C26 C25 H25 119.6
C25 C26 C21 120.5(3)
C25 C26 H26 119.8
C21 C26 H26 119.8
C32 C27 C28 118.2(3)
C32 C27 N4 119.5(2)
C28 C27 N4 122.2(2)
C29 C28 C27 120.6(3)
C29 C28 H28 119.7
C27 C28 H28 119.7
C28 C29 C30 120.2(3)
C28 C29 H29 119.9
C30 C29 H29 119.9
C31 C30 C29 119.4(3)
C31 C30 H30 120.3
C29 C30 H30 120.3
C32 C31 C30 120.9(3)
C32 C31 H31 119.5
C30 C31 H31 119.5
C31 C32 C27 120.6(3)
C31 C32 H32 119.7
C27 C32 H32 119.7
N5 C33 H33A 109.5
N5 C33 H33B 109.5
H33A C33 H33B 109.5
N5 C33 H33C 109.5
H33A C33 H33C 109.5
H33B C33 H33C 109.5
N5 C34 H34A 109.5
N5 C34 H34B 109.5
H34A C34 H34B 109.5
N5 C34 H34C 109.5
H34A C34 H34C 109.5
H34B C34 H34C 109.5
N6 C35 H35A 109.5
N6 C35 H35B 109.5
H35A C35 H35B 109.5
N6 C35 H35C 109.5
H35A C35 H35C 109.5
H35B C35 H35C 109.5
N6 C36 H36A 109.5
N6 C36 H36B 109.5
H36A C36 H36B 109.5
N6 C36 H36C 109.5
H36A C36 H36C 109.5
H36B C36 H36C 109.5

loop_
_geom_bond_atom_site_label_1
_geom_bond_atom_site_label_2
_geom_bond_distance
Ti1 N5 1.893(2)
Ti1 N6 1.899(2)
Ti1 N4 2.091(2)
Ti1 N1 2.1018(18)
Ti1 N2 2.1769(19)
Ti1 N3 2.222(2)
Ti1 C1 2.606(2)
Ti1 C17 2.610(3)
N1 C1 1.340(3)
N1 C5 1.405(3)
N2 C1 1.312(3)
N2 C11 1.413(3)
N3 C17 1.308(3)
N3 C21 1.395(3)
N4 C17 1.330(3)
N4 C27 1.408(3)
N5 C33 1.441(3)
N5 C34 1.452(3)
N6 C36 1.444(4)
N6 C35 1.451(4)
C1 C2 1.508(3)
C2 C3 1.509(4)
C2 C4 1.518(3)
C2 H2 0.9800
C3 H3A 0.9600
C3 H3B 0.9600
C3 H3C 0.9600
C4 H4A 0.9600
C4 H4B 0.9600
C4 H4C 0.9600
C5 C10 1.376(3)
C5 C6 1.379(3)
C6 C7 1.371(3)
C6 H6 0.9300
C7 C8 1.368(4)
C7 H7 0.9300
C8 C9 1.364(4)
C8 H8 0.9300
C9 C10 1.372(4)
C9 H9 0.9300
C10 H10 0.9300
C11 C16 1.368(4)
C11 C12 1.386(4)
C12 C13 1.384(4)
C12 H12 0.9300
C13 C14 1.352(6)
C13 H13 0.9300
C14 C15 1.359(5)
C14 H14 0.9300
C15 C16 1.389(4)
C15 H15 0.9300
C16 H16 0.9300
C17 C18 1.522(4)
C18 C19 1.460(4)
C18 C20 1.490(4)
C18 H18 0.9800
C19 H19A 0.9600
C19 H19B 0.9600
C19 H19C 0.9600
C20 H20A 0.9600
C20 H20B 0.9600
C20 H20C 0.9600
C21 C26 1.381(4)
C21 C22 1.388(4)
C22 C23 1.363(4)
C22 H22 0.9300
C23 C24 1.373(4)
C23 H23 0.9300
C24 C25 1.361(4)
C24 H24 0.9300
C25 C26 1.371(4)
C25 H25 0.9300
C26 H26 0.9300
C27 C32 1.382(4)
C27 C28 1.382(4)
C28 C29 1.374(4)
C28 H28 0.9300
C29 C30 1.369(4)
C29 H29 0.9300
C30 C31 1.363(5)
C30 H30 0.9300
C31 C32 1.362(4)
C31 H31 0.9300
C32 H32 0.9300
C33 H33A 0.9600
C33 H33B 0.9600
C33 H33C 0.9600
C34 H34A 0.9600
C34 H34B 0.9600
C34 H34C 0.9600
C35 H35A 0.9600
C35 H35B 0.9600
C35 H35C 0.9600
C36 H36A 0.9600
C36 H36B 0.9600
C36 H36C 0.9600
